data_9008412
loop_
_publ_author_name
'Zoller, M. H.'
'Tillmanns, E.'
'Hentschel, G.'

_publ_section_title
;
 Liebauite, Ca3Cu5Si9O26: A new silicate mineral with 14er single chain
;
_journal_name_full 'Zeitschrift fur Kristallographie'
_journal_page_first 115
_journal_page_last 126
_journal_volume 200
_journal_year 1992
_chemical_compound_source 'Sattelberg scoria cone, Kruft, Eifel district, Germany'
_chemical_formula_sum 'Ca3 Cu5 O26 Si9'
_chemical_name_mineral Liebauite
_space_group_IT_number 15
_symmetry_space_group_name_Hall '-C 2yc'
_symmetry_space_group_name_H-M 'C 1 2/c 1'
_cell_angle_alpha 90
_cell_angle_beta 91.56
_cell_angle_gamma 90
_cell_length_a 10.160
_cell_length_b 10.001
_cell_length_c 19.9730
_cell_formula_units_Z 4
_cell_volume 2028.708
_database_code_amcsd 0011017
_exptl_crystal_density_diffrn 3.623
_cod_original_formula_sum 'Ca3 Cu5 Si9 O26'
_cod_database_code 9008412

loop_
_space_group_symop_operation_xyz
x,y,z
1/2+x,1/2+y,z
x,-y,1/2+z
1/2+x,1/2-y,1/2+z
-x,y,1/2-z
1/2-x,1/2+y,1/2-z
-x,-y,-z
1/2-x,1/2-y,-z

loop_
_atom_site_label
_atom_site_fract_x
_atom_site_fract_y
_atom_site_fract_z
_atom_site_U_iso_or_equiv
Ca1 0.50000 0.22510 0.25000 0.00367
Ca2 0.97250 0.26410 0.42970 0.00608
Cu1 0.25000 0.25000 0.50000 0.00773
Cu2 0.23120 0.25810 0.33910 0.00760
Cu3 0.97040 0.01050 0.32840 0.00709
Si1 0.99670 0.75450 0.41170 0.00532
Si2 0.19870 0.54510 0.40660 0.00570
Si3 0.22750 0.53480 0.69600 0.00709
Si4 0.00000 0.72000 0.75000 0.00595
Si5 0.28540 0.53480 0.55110 0.00317
O1 0.09020 0.64690 0.37210 0.01077
O2 0.91350 0.82930 0.35260 0.00621
O3 0.95830 0.80670 0.68420 0.00304
O4 0.91410 0.68540 0.46720 0.00950
O5 0.18860 0.38300 0.70890 0.00697
O6 0.15700 0.39190 0.39540 0.00823
O7 0.37860 0.57160 0.71610 0.00836
O8 0.18890 0.57680 0.48820 0.00304
O9 0.19570 0.57690 0.61590 0.00646
O10 0.12860 0.62770 0.73860 0.00747
O11 0.34200 0.38610 0.55470 0.00481
O12 0.59470 0.35960 0.45160 0.00887
O13 0.15720 0.08970 0.11510 0.01140

loop_
_cod_related_entry_id
_cod_related_entry_database
_cod_related_entry_code
1 AMCSD 0011017
